data_7023570
loop_
_publ_author_name
'Guo, Beibei'
'Li, Li'
'Wang, Yang'
'Zhu, Yanyan'
'Li, Gang'

_publ_section_title
;
 Construction of a series of coordination polymers from three
 imidazole-based multi-carboxylate ligands.
;
_journal_issue 39
_journal_name_full 'Dalton transactions (Cambridge, England : 2003)'
_journal_page_first 14268
_journal_page_last 14280
_journal_paper_doi 10.1039/c3dt51486b
_journal_volume 42
_journal_year 2013
_chemical_formula_moiety 'C24 H16 N4 O15 Sr3'
_chemical_formula_sum 'C24 H16 N4 O15 Sr3'
_chemical_formula_weight 863.27
_chemical_name_systematic
; 
 ? 
;
_space_group_IT_number 2
_symmetry_cell_setting triclinic
_symmetry_space_group_name_Hall '-P 1'
_symmetry_space_group_name_H-M 'P -1'
_atom_sites_solution_hydrogens geom
_atom_sites_solution_primary direct
_atom_sites_solution_secondary difmap
_audit_creation_method SHELXL-97
_cell_angle_alpha 86.1210(10)
_cell_angle_beta 86.0300(10)
_cell_angle_gamma 79.7340(10)
_cell_formula_units_Z 2
_cell_length_a 8.7286(7)
_cell_length_b 12.3676(10)
_cell_length_c 13.4295(10)
_cell_measurement_reflns_used 3168
_cell_measurement_temperature 298(2)
_cell_measurement_theta_max 26.92
_cell_measurement_theta_min 2.33
_cell_volume 1420.85(19)
_computing_cell_refinement 'Bruker SAINT'
_computing_data_collection 'Bruker APEX2'
_computing_data_reduction 'Bruker SAINT'
_computing_molecular_graphics 'Bruker SHELXTL'
_computing_publication_material 'Bruker SHELXTL'
_computing_structure_refinement 'SHELXL-97 (Sheldrick, 1997)'
_computing_structure_solution 'SHELXS-97 (Sheldrick, 1990)'
_diffrn_ambient_temperature 298(2)
_diffrn_measured_fraction_theta_full 0.996
_diffrn_measured_fraction_theta_max 0.996
_diffrn_measurement_device_type 'Bruker APEX-II CCD'
_diffrn_measurement_method '\f and \w '
_diffrn_radiation_monochromator graphite
_diffrn_radiation_source 'fine-focus sealed tube'
_diffrn_radiation_type MoK\a
_diffrn_radiation_wavelength 0.71073
_diffrn_reflns_av_R_equivalents 0.0315
_diffrn_reflns_av_sigmaI/netI 0.0490
_diffrn_reflns_limit_h_max 10
_diffrn_reflns_limit_h_min -10
_diffrn_reflns_limit_k_max 14
_diffrn_reflns_limit_k_min -14
_diffrn_reflns_limit_l_max 15
_diffrn_reflns_limit_l_min -15
_diffrn_reflns_number 10898
_diffrn_reflns_theta_full 25.01
_diffrn_reflns_theta_max 25.01
_diffrn_reflns_theta_min 2.20
_exptl_absorpt_coefficient_mu 5.694
_exptl_absorpt_correction_T_max 0.4627
_exptl_absorpt_correction_T_min 0.3955
_exptl_absorpt_correction_type multi-scan
_exptl_absorpt_process_details '(SADABS; Sheldrick, 1996)'
_exptl_crystal_colour colourless
_exptl_crystal_density_diffrn 2.018
_exptl_crystal_density_method 'not measured'
_exptl_crystal_description block
_exptl_crystal_F_000 844
_exptl_crystal_size_max 0.20
_exptl_crystal_size_mid 0.20
_exptl_crystal_size_min 0.16
_refine_diff_density_max 0.679
_refine_diff_density_min -0.521
_refine_diff_density_rms 0.098
_refine_ls_extinction_method none
_refine_ls_goodness_of_fit_ref 1.065
_refine_ls_hydrogen_treatment mixed
_refine_ls_matrix_type full
_refine_ls_number_parameters 422
_refine_ls_number_reflns 4991
_refine_ls_number_restraints 20
_refine_ls_restrained_S_all 1.182
_refine_ls_R_factor_all 0.0491
_refine_ls_R_factor_gt 0.0352
_refine_ls_shift/su_max 0.001
_refine_ls_shift/su_mean 0.000
_refine_ls_structure_factor_coef Fsqd
_refine_ls_weighting_details 'calc w=1/[\s^2^(Fo^2^)+(0.0426P)^2^+0.0368P] where P=(Fo^2^+2Fc^2^)/3'
_refine_ls_weighting_scheme calc
_refine_ls_wR_factor_gt 0.0820
_refine_ls_wR_factor_ref 0.0858
_reflns_number_gt 3988
_reflns_number_total 4991
_reflns_threshold_expression >2sigma(I)
_cod_data_source_file c3dt51486b.txt
_cod_data_source_block y125_0m
_cod_depositor_comments
;
The following automatic conversions were performed:

'_symmetry_cell_setting' value 'Triclinic' changed to 'triclinic'
according to /home/saulius/struct/CIF-dictionaries/cif_core.dic
dictionary named 'cif_core.dic' version 2.4.2 from 2011-04-26.

Automatic conversion script
Id: cif_fix_values 1891 2012-01-12 08:04:46Z andrius 
;
_cod_original_sg_symbol_Hall '-P 1 '
_cod_original_sg_symbol_H-M P-1
_cod_database_code 7023570

loop_
_symmetry_equiv_pos_as_xyz
'x, y, z'
'-x, -y, -z'

loop_
_atom_site_label
_atom_site_type_symbol
_atom_site_fract_x
_atom_site_fract_y
_atom_site_fract_z
_atom_site_U_iso_or_equiv
_atom_site_adp_type
_atom_site_occupancy
_atom_site_symmetry_multiplicity
_atom_site_calc_flag
_atom_site_refinement_flags
_atom_site_disorder_assembly
_atom_site_disorder_group
C1 C -0.0255(5) 0.3717(4) 1.2153(3) 0.0205(11) Uani 1 1 d . . .
C2 C 0.0704(5) 0.3437(4) 0.9527(3) 0.0165(10) Uani 1 1 d . . .
C3 C 0.5458(6) 0.4325(4) 0.6361(3) 0.0214(11) Uani 1 1 d . . .
C4 C 0.0332(5) 0.3036(4) 0.8584(3) 0.0190(10) Uani 1 1 d . . .
C5 C 0.4539(5) 0.2107(4) 0.7973(3) 0.0211(11) Uani 1 1 d . A .
C6 C 0.5128(5) 0.3253(4) 0.6794(3) 0.0221(11) Uani 1 1 d . . .
C7 C 0.0838(5) 0.3477(4) 0.7671(3) 0.0202(10) Uani 1 1 d . . .
H7 H 0.1451 0.4021 0.7655 0.024 Uiso 1 1 calc R . .
C8 C 0.0557(5) 0.3701(4) 1.1144(3) 0.0187(10) Uani 1 1 d . . .
C9 C 0.1656(5) 0.4242(4) 1.0666(3) 0.0154(10) Uani 1 1 d . . .
C10 C 0.4012(6) 0.1784(4) 1.0766(3) 0.0218(11) Uani 1 1 d . . .
C11 C 0.4515(6) 0.2112(4) 0.9806(3) 0.0239(11) Uani 1 1 d . . .
H11 H 0.5132 0.2655 0.9721 0.029 Uiso 1 1 calc R . .
C12 C 0.4113(6) 0.1642(4) 0.8968(3) 0.0219(11) Uani 1 1 d . . .
C13 C 0.5185(6) 0.2268(4) 0.6355(3) 0.0257(12) Uani 1 1 d . A .
C14 C 0.4400(6) 0.2351(4) 1.1648(4) 0.0247(11) Uani 1 1 d . . .
C15 C 0.0446(6) 0.3121(4) 0.6779(3) 0.0236(11) Uani 1 1 d . . .
C16 C 0.0971(6) 0.3627(4) 0.5788(4) 0.0257(12) Uani 1 1 d . . .
C17 C 0.2705(5) 0.4898(4) 1.1075(3) 0.0181(10) Uani 1 1 d . . .
C18 C 0.5543(7) 0.1934(5) 0.5316(4) 0.0385(14) Uani 1 1 d . . .
C19 C -0.0463(7) 0.2303(5) 0.6813(4) 0.0427(16) Uani 1 1 d . . .
H19 H -0.0726 0.2054 0.6220 0.051 Uiso 1 1 calc R . .
C20 C -0.0979(8) 0.1855(5) 0.7713(4) 0.0514(18) Uani 1 1 d . . .
H20 H -0.1593 0.1311 0.7729 0.062 Uiso 1 1 calc R . .
C21 C -0.0578(7) 0.2221(5) 0.8599(4) 0.0386(15) Uani 1 1 d . . .
H21 H -0.0923 0.1918 0.9208 0.046 Uiso 1 1 calc R . .
C22 C 0.3110(6) 0.0955(4) 1.0886(4) 0.0288(12) Uani 1 1 d . . .
H22 H 0.2751 0.0733 1.1521 0.035 Uiso 1 1 calc R . .
C23 C 0.2750(6) 0.0463(4) 1.0052(4) 0.0339(13) Uani 1 1 d . . .
H23 H 0.2166 -0.0100 1.0136 0.041 Uiso 1 1 calc R . .
C24 C 0.3247(6) 0.0799(4) 0.9100(4) 0.0286(12) Uani 1 1 d . . .
H24 H 0.3002 0.0461 0.8549 0.034 Uiso 1 1 calc R . .
N1 N -0.0031(4) 0.3216(3) 1.0404(3) 0.0190(9) Uani 1 1 d D . .
H1 H -0.0727 0.2842 1.0488 0.023 Uiso 1 1 d RD . .
N2 N 0.1730(4) 0.4088(3) 0.9649(3) 0.0163(8) Uani 1 1 d . . .
N3 N 0.4736(4) 0.3154(3) 0.7799(3) 0.0217(9) Uani 1 1 d . . .
N4 N 0.4802(5) 0.1550(3) 0.7130(3) 0.0276(10) Uani 1 1 d . . .
H4 H 0.4742 0.0869 0.7083 0.033 Uiso 1 1 calc R A .
O1 O 0.0515(5) 0.3320(3) 0.5004(2) 0.0429(10) Uani 1 1 d . . .
O2 O 0.1858(4) 0.4308(3) 0.5770(3) 0.0373(9) Uani 1 1 d . . .
O6 O 0.3473(4) 0.5438(3) 1.0450(2) 0.0230(8) Uani 1 1 d . . .
O7 O 0.2863(4) 0.4861(3) 1.1995(2) 0.0252(8) Uani 1 1 d . . .
O8 O 0.0483(4) 0.3692(3) 1.2927(2) 0.0348(9) Uani 1 1 d . . .
O9 O -0.1703(4) 0.3764(3) 1.2182(2) 0.0256(8) Uani 1 1 d . . .
O10 O 0.5452(4) 0.2675(3) 0.4623(2) 0.0326(9) Uani 1 1 d . A .
O11 O 0.6266(11) 0.0903(6) 0.5233(5) 0.0387(15) Uani 0.572(12) 1 d PDU A 1
O12 O 0.6605(4) 0.4367(3) 0.5749(2) 0.0296(8) Uani 1 1 d . . .
O13 O 0.4605(4) 0.5186(3) 0.6688(2) 0.0201(7) Uani 1 1 d . . .
O14 O 0.5377(4) 0.2986(3) 1.1498(3) 0.0353(9) Uani 1 1 d . . .
O15 O 0.3759(4) 0.2163(3) 1.2485(2) 0.0342(9) Uani 1 1 d . . .
O11' O 0.5583(16) 0.0940(9) 0.5195(7) 0.0387(15) Uani 0.428(12) 1 d P A 2
O3W O 0.6128(5) 0.0442(3) 0.3272(3) 0.0537(12) Uani 1 1 d D . .
H3A H 0.6035 0.0577 0.3885 0.081 Uiso 1 1 d R . .
H3B H 0.5620 0.0956 0.2901 0.081 Uiso 1 1 d R . .
O4W O 0.8258(5) 0.1567(3) 0.1207(4) 0.0708(15) Uani 1 1 d D . .
H4B H 0.7441 0.1938 0.1481 0.085 Uiso 1 1 d RD . .
H4A H 0.8451 0.1905 0.1704 0.085 Uiso 1 1 d RD . .
Sr1 Sr 0.29674(5) 0.36873(4) 0.37205(3) 0.02315(14) Uani 1 1 d . . .
Sr2 Sr 0.40041(5) 0.50887(4) 0.86180(3) 0.01836(13) Uani 1 1 d . . .
Sr3 Sr 0.78995(5) 0.36858(4) 0.41337(3) 0.02297(14) Uani 1 1 d . . .
O5 O 0.8805(9) 0.1642(7) 0.3614(8) 0.0576(19) Uani 0.572(12) 1 d PU A 1
H5B H 0.8590 0.1470 0.4393 0.069 Uiso 1 1 d RD A 1
H5A H 0.7914 0.1371 0.3668 0.069 Uiso 1 1 d RD A 1
O5' O 0.8993(14) 0.1636(10) 0.4061(11) 0.0576(19) Uani 0.428(12) 1 d P A 2

loop_
_atom_site_aniso_label
_atom_site_aniso_U_11
_atom_site_aniso_U_22
_atom_site_aniso_U_33
_atom_site_aniso_U_23
_atom_site_aniso_U_13
_atom_site_aniso_U_12
C1 0.021(3) 0.025(3) 0.017(3) -0.002(2) -0.004(2) -0.006(2)
C2 0.019(2) 0.021(3) 0.009(2) -0.0035(19) 0.0003(19) -0.001(2)
C3 0.027(3) 0.029(3) 0.010(2) 0.000(2) -0.004(2) -0.009(2)
C4 0.017(2) 0.024(3) 0.016(2) -0.002(2) -0.0012(19) -0.003(2)
C5 0.023(3) 0.025(3) 0.017(3) -0.002(2) 0.000(2) -0.006(2)
C6 0.024(3) 0.025(3) 0.018(3) -0.005(2) 0.000(2) -0.004(2)
C7 0.019(3) 0.024(3) 0.018(3) -0.002(2) 0.001(2) -0.006(2)
C8 0.020(3) 0.024(3) 0.012(2) -0.002(2) -0.0017(19) -0.004(2)
C9 0.016(2) 0.020(3) 0.009(2) -0.0012(19) -0.0024(18) -0.001(2)
C10 0.024(3) 0.021(3) 0.020(3) 0.001(2) -0.003(2) -0.002(2)
C11 0.028(3) 0.021(3) 0.024(3) -0.003(2) -0.001(2) -0.006(2)
C12 0.026(3) 0.016(3) 0.022(3) 0.001(2) -0.002(2) 0.000(2)
C13 0.035(3) 0.027(3) 0.016(3) 0.000(2) 0.001(2) -0.011(2)
C14 0.029(3) 0.020(3) 0.022(3) 0.000(2) -0.003(2) 0.003(2)
C15 0.025(3) 0.032(3) 0.016(3) -0.002(2) 0.000(2) -0.011(2)
C16 0.027(3) 0.028(3) 0.022(3) 0.000(2) 0.001(2) -0.005(2)
C17 0.011(2) 0.021(3) 0.019(3) -0.001(2) 0.001(2) 0.004(2)
C18 0.069(4) 0.027(3) 0.023(3) -0.006(3) 0.002(3) -0.019(3)
C19 0.065(4) 0.055(4) 0.019(3) -0.008(3) -0.008(3) -0.037(3)
C20 0.083(5) 0.060(4) 0.026(3) -0.001(3) -0.003(3) -0.054(4)
C21 0.059(4) 0.049(4) 0.016(3) 0.000(3) 0.002(3) -0.033(3)
C22 0.038(3) 0.031(3) 0.018(3) 0.002(2) 0.004(2) -0.010(3)
C23 0.049(4) 0.022(3) 0.036(3) -0.001(2) 0.002(3) -0.019(3)
C24 0.039(3) 0.025(3) 0.025(3) -0.006(2) -0.002(2) -0.013(2)
N1 0.018(2) 0.028(2) 0.013(2) -0.0025(17) -0.0017(16) -0.0101(18)
N2 0.014(2) 0.023(2) 0.0116(19) -0.0021(16) 0.0004(15) -0.0028(17)
N3 0.025(2) 0.026(2) 0.014(2) -0.0011(17) 0.0038(17) -0.0046(19)
N4 0.042(3) 0.022(2) 0.019(2) -0.0028(18) 0.0021(19) -0.007(2)
O1 0.052(3) 0.067(3) 0.0143(19) -0.0046(18) -0.0068(17) -0.021(2)
O2 0.047(2) 0.043(2) 0.027(2) 0.0009(17) 0.0010(17) -0.023(2)
O6 0.0227(18) 0.032(2) 0.0157(17) -0.0017(15) 0.0003(14) -0.0084(15)
O7 0.028(2) 0.038(2) 0.0117(17) -0.0030(15) -0.0057(14) -0.0095(16)
O8 0.0230(19) 0.068(3) 0.0150(18) -0.0002(17) -0.0012(15) -0.0142(18)
O9 0.0173(18) 0.043(2) 0.0167(17) -0.0001(15) -0.0015(14) -0.0065(16)
O10 0.045(2) 0.033(2) 0.0218(19) 0.0024(17) -0.0038(16) -0.0127(18)
O11 0.0399(19) 0.0383(16) 0.0377(16) -0.0036(10) -0.0018(11) -0.0063(11)
O12 0.035(2) 0.037(2) 0.0191(18) -0.0067(16) 0.0135(16) -0.0146(17)
O13 0.0231(18) 0.0230(19) 0.0146(16) -0.0037(14) 0.0024(14) -0.0050(15)
O14 0.044(2) 0.032(2) 0.035(2) -0.0047(17) -0.0075(18) -0.0145(19)
O15 0.051(2) 0.034(2) 0.0175(19) -0.0041(16) -0.0004(17) -0.0074(19)
O11' 0.0399(19) 0.0383(16) 0.0377(16) -0.0036(10) -0.0018(11) -0.0063(11)
O3W 0.087(3) 0.037(3) 0.036(2) -0.0052(19) 0.001(2) -0.008(2)
O4W 0.067(3) 0.058(3) 0.095(4) -0.037(3) 0.031(3) -0.033(3)
Sr1 0.0214(3) 0.0337(3) 0.0165(2) -0.0051(2) -0.00178(19) -0.0089(2)
Sr2 0.0180(2) 0.0254(3) 0.0128(2) -0.00260(18) -0.00053(17) -0.00653(19)
Sr3 0.0228(3) 0.0326(3) 0.0140(2) -0.0032(2) 0.00210(19) -0.0069(2)
O5 0.058(2) 0.057(2) 0.058(2) -0.0027(11) -0.0028(11) -0.0112(11)
O5' 0.058(2) 0.057(2) 0.058(2) -0.0027(11) -0.0028(11) -0.0112(11)

loop_
_atom_type_symbol
_atom_type_description
_atom_type_scat_dispersion_real
_atom_type_scat_dispersion_imag
_atom_type_scat_source
C C 0.0033 0.0016 'International Tables Vol C Tables 4.2.6.8 and 6.1.1.4'
H H 0.0000 0.0000 'International Tables Vol C Tables 4.2.6.8 and 6.1.1.4'
O O 0.0106 0.0060 'International Tables Vol C Tables 4.2.6.8 and 6.1.1.4'
N N 0.0061 0.0033 'International Tables Vol C Tables 4.2.6.8 and 6.1.1.4'
Sr Sr -1.5307 3.2498 'International Tables Vol C Tables 4.2.6.8 and 6.1.1.4'

loop_
_geom_angle_atom_site_label_1
_geom_angle_atom_site_label_2
_geom_angle_atom_site_label_3
_geom_angle
_geom_angle_site_symmetry_1
_geom_angle_site_symmetry_3
O9 C1 O8 122.6(4) . .
O9 C1 C8 116.2(4) . .
O8 C1 C8 121.2(4) . .
O9 C1 Sr3 59.7(2) . 1_456
O8 C1 Sr3 62.9(2) . 1_456
C8 C1 Sr3 175.6(3) . 1_456
N2 C2 N1 110.1(4) . .
N2 C2 C4 127.1(4) . .
N1 C2 C4 122.7(4) . .
O12 C3 O13 122.2(4) . .
O12 C3 C6 120.5(4) . .
O13 C3 C6 117.2(4) . .
O12 C3 Sr1 61.2(2) . 2_666
O13 C3 Sr1 65.4(2) . 2_666
C6 C3 Sr1 153.9(3) . 2_666
C7 C4 C21 118.9(4) . .
C7 C4 C2 121.1(4) . .
C21 C4 C2 119.9(4) . .
N3 C5 N4 111.5(4) . .
N3 C5 C12 123.2(4) . .
N4 C5 C12 125.3(4) . .
N3 C6 C13 111.0(4) . .
N3 C6 C3 118.4(4) . .
C13 C6 C3 130.6(4) . .
C4 C7 C15 121.1(4) . .
C4 C7 H7 119.4 . .
C15 C7 H7 119.4 . .
C9 C8 N1 104.9(4) . .
C9 C8 C1 135.0(4) . .
N1 C8 C1 118.8(4) . .
C8 C9 N2 109.7(4) . .
C8 C9 C17 130.1(4) . .
N2 C9 C17 120.2(4) . .
C11 C10 C22 118.9(4) . .
C11 C10 C14 119.8(4) . .
C22 C10 C14 121.3(4) . .
C10 C11 C12 121.3(5) . .
C10 C11 H11 119.3 . .
C12 C11 H11 119.3 . .
C24 C12 C11 119.1(4) . .
C24 C12 C5 122.3(4) . .
C11 C12 C5 118.5(4) . .
C6 C13 N4 104.6(4) . .
C6 C13 C18 132.7(5) . .
N4 C13 C18 122.7(4) . .
O15 C14 O14 123.4(5) . .
O15 C14 C10 119.0(5) . .
O14 C14 C10 117.6(4) . .
O15 C14 Sr1 40.5(2) . 1_556
O14 C14 Sr1 89.3(3) . 1_556
C10 C14 Sr1 145.7(3) . 1_556
C7 C15 C19 118.9(4) . .
C7 C15 C16 120.7(4) . .
C19 C15 C16 120.4(4) . .
O2 C16 O1 122.2(5) . .
O2 C16 C15 119.4(4) . .
O1 C16 C15 118.3(4) . .
O7 C17 O6 122.8(4) . .
O7 C17 C9 120.1(4) . .
O6 C17 C9 117.0(4) . .
O7 C17 Sr2 72.0(2) . 2_667
O6 C17 Sr2 61.0(2) . 2_667
C9 C17 Sr2 142.5(3) . 2_667
O11' C18 O10 124.6(6) . .
O11' C18 O11 26.5(5) . .
O10 C18 O11 125.1(6) . .
O11' C18 C13 115.4(6) . .
O10 C18 C13 118.2(5) . .
O11 C18 C13 114.8(5) . .
C20 C19 C15 120.8(5) . .
C20 C19 H19 119.6 . .
C15 C19 H19 119.6 . .
C19 C20 C21 119.6(5) . .
C19 C20 H20 120.2 . .
C21 C20 H20 120.2 . .
C4 C21 C20 120.6(5) . .
C4 C21 H21 119.7 . .
C20 C21 H21 119.7 . .
C23 C22 C10 119.8(5) . .
C23 C22 H22 120.1 . .
C10 C22 H22 120.1 . .
C24 C23 C22 120.9(5) . .
C24 C23 H23 119.5 . .
C22 C23 H23 119.5 . .
C23 C24 C12 119.9(5) . .
C23 C24 H24 120.0 . .
C12 C24 H24 120.0 . .
C2 N1 C8 109.5(4) . .
C2 N1 H1 125.4 . .
C8 N1 H1 125.1 . .
C2 N2 C9 105.8(4) . .
C2 N2 Sr2 142.1(3) . .
C9 N2 Sr2 112.0(3) . .
C5 N3 C6 104.9(4) . .
C5 N3 Sr2 140.3(3) . .
C6 N3 Sr2 112.7(3) . .
C5 N4 C13 108.0(4) . .
C5 N4 H4 126.0 . .
C13 N4 H4 126.0 . .
C16 O1 Sr3 134.7(3) . 1_455
C16 O1 Sr1 98.7(3) . .
Sr3 O1 Sr1 112.10(12) 1_455 .
C16 O2 Sr3 146.8(4) . 2_666
C16 O2 Sr1 88.5(3) . .
Sr3 O2 Sr1 106.66(12) 2_666 .
C17 O6 Sr2 125.6(3) . .
C17 O6 Sr2 93.5(3) . 2_667
Sr2 O6 Sr2 110.44(12) . 2_667
C17 O7 Sr1 148.0(3) . 1_556
C17 O7 Sr2 82.9(3) . 2_667
Sr1 O7 Sr2 105.05(10) 1_556 2_667
C1 O8 Sr1 149.8(3) . 1_556
C1 O8 Sr3 92.5(3) . 1_456
Sr1 O8 Sr3 117.60(12) 1_556 1_456
C1 O9 Sr2 137.8(3) . 2_567
C1 O9 Sr3 95.8(3) . 1_456
Sr2 O9 Sr3 111.38(12) 2_567 1_456
C18 O10 Sr1 128.7(4) . .
C18 O10 Sr3 119.6(3) . .
Sr1 O10 Sr3 110.85(12) . .
C3 O12 Sr3 144.3(3) . .
C3 O12 Sr1 94.2(3) . 2_666
Sr3 O12 Sr1 118.03(13) . 2_666
C3 O13 Sr2 114.0(3) . .
C3 O13 Sr3 126.2(3) . 2_666
Sr2 O13 Sr3 107.43(11) . 2_666
C3 O13 Sr1 89.6(3) . 2_666
Sr2 O13 Sr1 108.14(10) . 2_666
Sr3 O13 Sr1 108.81(11) 2_666 2_666
C14 O14 Sr2 149.8(3) . 2_667
C14 O15 Sr1 121.1(3) . 1_556
H3A O3W H3B 113.0 . .
H4B O4W H4A 67.3 . .
O8 Sr1 O15 78.00(12) 1_554 1_554
O8 Sr1 O10 152.01(12) 1_554 .
O15 Sr1 O10 83.55(11) 1_554 .
O8 Sr1 O7 68.92(10) 1_554 1_554
O15 Sr1 O7 79.07(10) 1_554 1_554
O10 Sr1 O7 127.90(10) . 1_554
O8 Sr1 O12 115.15(12) 1_554 2_666
O15 Sr1 O12 146.29(11) 1_554 2_666
O10 Sr1 O12 91.77(11) . 2_666
O7 Sr1 O12 77.71(10) 1_554 2_666
O8 Sr1 O1 64.65(10) 1_554 .
O15 Sr1 O1 112.29(12) 1_554 .
O10 Sr1 O1 104.35(11) . .
O7 Sr1 O1 127.71(11) 1_554 .
O12 Sr1 O1 101.24(11) 2_666 .
O8 Sr1 O13 133.87(10) 1_554 2_666
O15 Sr1 O13 99.38(10) 1_554 2_666
O10 Sr1 O13 69.66(10) . 2_666
O7 Sr1 O13 65.45(9) 1_554 2_666
O12 Sr1 O13 48.43(10) 2_666 2_666
O1 Sr1 O13 147.12(10) . 2_666
O8 Sr1 O2 101.99(10) 1_554 .
O15 Sr1 O2 148.27(11) 1_554 .
O10 Sr1 O2 82.99(10) . .
O7 Sr1 O2 131.11(10) 1_554 .
O12 Sr1 O2 62.76(10) 2_666 .
O1 Sr1 O2 44.88(10) . .
O13 Sr1 O2 102.61(9) 2_666 .
O8 Sr1 C3 122.89(13) 1_554 2_666
O15 Sr1 C3 121.87(13) 1_554 2_666
O10 Sr1 C3 84.77(12) . 2_666
O7 Sr1 C3 64.81(10) 1_554 2_666
O12 Sr1 C3 24.56(11) 2_666 2_666
O1 Sr1 C3 125.78(12) . 2_666
O13 Sr1 C3 24.95(11) 2_666 2_666
O2 Sr1 C3 85.25(11) . 2_666
O8 Sr1 C14 80.87(11) 1_554 1_554
O15 Sr1 C14 18.38(11) 1_554 1_554
O10 Sr1 C14 88.22(11) . 1_554
O7 Sr1 C14 62.84(11) 1_554 1_554
O12 Sr1 C14 128.72(11) 2_666 1_554
O1 Sr1 C14 128.33(12) . 1_554
O13 Sr1 C14 84.41(11) 2_666 1_554
O2 Sr1 C14 165.96(11) . 1_554
C3 Sr1 C14 104.89(13) 2_666 1_554
O8 Sr1 Sr2 105.06(8) 1_554 2_666
O15 Sr1 Sr2 72.94(8) 1_554 2_666
O10 Sr1 Sr2 89.16(8) . 2_666
O7 Sr1 Sr2 38.79(7) 1_554 2_666
O12 Sr1 Sr2 73.63(7) 2_666 2_666
O1 Sr1 Sr2 165.82(8) . 2_666
O13 Sr1 Sr2 34.89(6) 2_666 2_666
O2 Sr1 Sr2 135.28(7) . 2_666
C3 Sr1 Sr2 50.13(9) 2_666 2_666
C14 Sr1 Sr2 55.09(9) 1_554 2_666
O8 Sr1 Sr3 161.88(8) 1_554 .
O15 Sr1 Sr3 89.62(8) 1_554 .
O10 Sr1 Sr3 34.95(8) . .
O7 Sr1 Sr3 95.97(7) 1_554 .
O12 Sr1 Sr3 68.98(8) 2_666 .
O1 Sr1 Sr3 133.13(7) . .
O13 Sr1 Sr3 34.83(6) 2_666 .
O2 Sr1 Sr3 95.50(7) . .
C3 Sr1 Sr3 53.52(9) 2_666 .
C14 Sr1 Sr3 83.29(9) 1_554 .
Sr2 Sr1 Sr3 58.125(10) 2_666 .
O9 Sr2 O6 103.49(10) 2_567 .
O9 Sr2 O14 75.92(11) 2_567 2_667
O6 Sr2 O14 83.44(11) . 2_667
O9 Sr2 O6 160.61(10) 2_567 2_667
O6 Sr2 O6 69.56(12) . 2_667
O14 Sr2 O6 85.17(11) 2_667 2_667
O9 Sr2 O13 71.64(10) 2_567 .
O6 Sr2 O13 167.33(10) . .
O14 Sr2 O13 84.01(11) 2_667 .
O6 Sr2 O13 111.06(10) 2_667 .
O9 Sr2 N3 110.25(11) 2_567 .
O6 Sr2 N3 127.44(11) . .
O14 Sr2 N3 142.72(12) 2_667 .
O6 Sr2 N3 87.42(11) 2_667 .
O13 Sr2 N3 64.85(11) . .
O9 Sr2 N2 82.87(10) 2_567 .
O6 Sr2 N2 62.78(10) . .
O14 Sr2 N2 134.37(12) 2_667 .
O6 Sr2 N2 108.15(10) 2_667 .
O13 Sr2 N2 126.61(10) . .
N3 Sr2 N2 82.52(11) . .
O9 Sr2 O7 124.81(10) 2_567 2_667
O6 Sr2 O7 111.36(9) . 2_667
O14 Sr2 O7 67.43(11) 2_667 2_667
O6 Sr2 O7 48.24(9) 2_667 2_667
O13 Sr2 O7 64.96(9) . 2_667
N3 Sr2 O7 80.53(11) . 2_667
N2 Sr2 O7 151.30(10) . 2_667
O9 Sr2 C17 140.87(12) 2_567 2_667
O6 Sr2 C17 86.90(11) . 2_667
O14 Sr2 C17 67.82(12) 2_667 2_667
O6 Sr2 C17 25.54(11) 2_667 2_667
O13 Sr2 C17 89.99(11) . 2_667
N3 Sr2 C17 91.10(12) . 2_667
N2 Sr2 C17 133.69(12) . 2_667
O7 Sr2 C17 25.03(10) 2_667 2_667
O9 Sr2 Sr2 136.06(7) 2_567 2_667
O6 Sr2 Sr2 35.14(7) . 2_667
O14 Sr2 Sr2 83.07(8) 2_667 2_667
O6 Sr2 Sr2 34.42(7) 2_667 2_667
O13 Sr2 Sr2 144.03(7) . 2_667
N3 Sr2 Sr2 109.82(8) . 2_667
N2 Sr2 Sr2 85.15(7) . 2_667
O7 Sr2 Sr2 79.09(6) 2_667 2_667
C17 Sr2 Sr2 54.06(9) 2_667 2_667
O9 Sr2 Sr3 35.16(7) 2_567 2_666
O6 Sr2 Sr3 138.02(7) . 2_666
O14 Sr2 Sr3 79.23(8) 2_667 2_666
O6 Sr2 Sr3 144.95(7) 2_667 2_666
O13 Sr2 Sr3 36.56(7) . 2_666
N3 Sr2 Sr3 86.39(8) . 2_666
N2 Sr2 Sr3 105.17(7) . 2_666
O7 Sr2 Sr3 96.71(6) 2_667 2_666
C17 Sr2 Sr3 120.21(9) 2_667 2_666
Sr2 Sr2 Sr3 162.05(2) 2_667 2_666
O9 Sr2 Sr1 89.10(7) 2_567 2_666
O6 Sr2 Sr1 133.36(7) . 2_666
O14 Sr2 Sr1 56.00(8) 2_667 2_666
O6 Sr2 Sr1 83.77(7) 2_667 2_666
O13 Sr2 Sr1 36.97(7) . 2_666
N3 Sr2 Sr1 86.90(8) . 2_666
N2 Sr2 Sr1 163.58(7) . 2_666
O7 Sr2 Sr1 36.16(6) 2_667 2_666
C17 Sr2 Sr1 58.74(9) 2_667 2_666
Sr2 Sr2 Sr1 110.338(16) 2_667 2_666
Sr3 Sr2 Sr1 61.472(11) 2_666 2_666
O12 Sr3 O2 71.12(11) . 2_666
O12 Sr3 O5' 118.0(3) . .
O2 Sr3 O5' 153.7(3) 2_666 .
O12 Sr3 O1 87.70(11) . 1_655
O2 Sr3 O1 83.59(12) 2_666 1_655
O5' Sr3 O1 72.7(3) . 1_655
O12 Sr3 O9 153.11(11) . 1_654
O2 Sr3 O9 92.95(11) 2_666 1_654
O5' Sr3 O9 85.9(3) . 1_654
O1 Sr3 O9 112.57(11) 1_655 1_654
O12 Sr3 O5 129.0(2) . .
O2 Sr3 O5 155.25(19) 2_666 .
O5' Sr3 O5 13.9(3) . .
O1 Sr3 O5 83.2(2) 1_655 .
O9 Sr3 O5 73.1(2) 1_654 .
O12 Sr3 O13 85.28(10) . 2_666
O2 Sr3 O13 75.03(11) 2_666 2_666
O5' Sr3 O13 128.2(3) . 2_666
O1 Sr3 O13 158.62(12) 1_655 2_666
O9 Sr3 O13 69.41(9) 1_654 2_666
O5 Sr3 O13 116.7(2) . 2_666
O12 Sr3 O10 70.88(11) . .
O2 Sr3 O10 129.88(12) 2_666 .
O5' Sr3 O10 75.0(3) . .
O1 Sr3 O10 125.79(11) 1_655 .
O9 Sr3 O10 107.14(10) 1_654 .
O5 Sr3 O10 74.56(18) . .
O13 Sr3 O10 70.43(10) 2_666 .
O12 Sr3 O8 142.73(11) . 1_654
O2 Sr3 O8 81.50(12) 2_666 1_654
O5' Sr3 O8 78.0(3) . 1_654
O1 Sr3 O8 64.02(10) 1_655 1_654
O9 Sr3 O8 49.00(9) 1_654 1_654
O5 Sr3 O8 73.9(2) . 1_654
O13 Sr3 O8 111.97(10) 2_666 1_654
O10 Sr3 O8 145.18(11) . 1_654
O12 Sr3 C1 158.53(12) . 1_654
O2 Sr3 C1 87.47(12) 2_666 1_654
O5' Sr3 C1 80.7(3) . 1_654
O1 Sr3 C1 88.30(12) 1_655 1_654
O9 Sr3 C1 24.43(10) 1_654 1_654
O5 Sr3 C1 71.3(2) . 1_654
O13 Sr3 C1 90.89(11) 2_666 1_654
O10 Sr3 C1 127.45(11) . 1_654
O8 Sr3 C1 24.58(10) 1_654 1_654
O12 Sr3 Sr2 120.43(8) . 2_666
O2 Sr3 Sr2 81.55(8) 2_666 2_666
O5' Sr3 Sr2 109.9(3) . 2_666
O1 Sr3 Sr2 141.10(8) 1_655 2_666
O9 Sr3 Sr2 33.47(7) 1_654 2_666
O5 Sr3 Sr2 96.0(2) . 2_666
O13 Sr3 Sr2 36.02(6) 2_666 2_666
O10 Sr3 Sr2 90.67(7) . 2_666
O8 Sr3 Sr2 78.31(7) 1_654 2_666
C1 Sr3 Sr2 55.39(9) 1_654 2_666
O12 Sr3 Sr1 77.44(8) . .
O2 Sr3 Sr1 105.76(9) 2_666 .
O5' Sr3 Sr1 100.5(3) . .
O1 Sr3 Sr1 158.43(8) 1_655 .
O9 Sr3 Sr1 86.75(7) 1_654 .
O5 Sr3 Sr1 94.02(15) . .
O13 Sr3 Sr1 36.36(7) 2_666 .
O10 Sr3 Sr1 34.20(7) . .
O8 Sr3 Sr1 135.72(7) 1_654 .
C1 Sr3 Sr1 111.14(9) 1_654 .
Sr2 Sr3 Sr1 60.403(10) 2_666 .
O12 Sr3 H5B 106.4 . .
O2 Sr3 H5B 159.2 2_666 .
O5' Sr3 H5B 12.6 . .
O1 Sr3 H5B 75.7 1_655 .
O9 Sr3 H5B 96.0 1_654 .
O5 Sr3 H5B 23.0 . .
O13 Sr3 H5B 125.7 2_666 .
O10 Sr3 H5B 64.7 . .
O8 Sr3 H5B 90.3 1_654 .
C1 Sr3 H5B 93.0 1_654 .
Sr2 Sr3 H5B 115.6 2_666 .
Sr1 Sr3 H5B 93.5 . .
O12 Sr3 H5A 119.1 . .
O2 Sr3 H5A 169.8 2_666 .
O5' Sr3 H5A 23.9 . .
O1 Sr3 H5A 96.6 1_655 .
O9 Sr3 H5A 77.5 1_654 .
O5 Sr3 H5A 17.1 . .
O13 Sr3 H5A 104.5 2_666 .
O10 Sr3 H5A 57.8 . .
O8 Sr3 H5A 89.4 1_654 .
C1 Sr3 H5A 82.4 1_654 .
Sr2 Sr3 H5A 92.2 2_666 .
Sr1 Sr3 H5A 77.7 . .
H5B Sr3 H5A 23.8 . .
Sr3 O5 H5B 82.0 . .
Sr3 O5 H5A 102.9 . .
H5B O5 H5A 74.6 . .
Sr3 O5' H5B 98.4 . .
Sr3 O5' H5A 97.7 . .
H5B O5' H5A 74.0 . .

loop_
_geom_bond_atom_site_label_1
_geom_bond_atom_site_label_2
_geom_bond_distance
_geom_bond_site_symmetry_2
C1 O9 1.253(5) .
C1 O8 1.255(5) .
C1 C8 1.485(6) .
C1 Sr3 3.014(5) 1_456
C2 N2 1.331(6) .
C2 N1 1.337(5) .
C2 C4 1.468(6) .
C3 O12 1.257(5) .
C3 O13 1.272(5) .
C3 C6 1.479(7) .
C3 Sr1 3.015(5) 2_666
C4 C7 1.384(6) .
C4 C21 1.388(7) .
C5 N3 1.339(6) .
C5 N4 1.350(6) .
C5 C12 1.468(6) .
C6 N3 1.372(6) .
C6 C13 1.379(6) .
C7 C15 1.389(6) .
C7 H7 0.9300 .
C8 C9 1.366(6) .
C8 N1 1.368(5) .
C9 N2 1.387(5) .
C9 C17 1.481(6) .
C10 C11 1.391(6) .
C10 C22 1.394(7) .
C10 C14 1.504(6) .
C11 C12 1.394(6) .
C11 H11 0.9300 .
C12 C24 1.389(7) .
C13 N4 1.385(6) .
C13 C18 1.478(7) .
C14 O15 1.246(6) .
C14 O14 1.256(6) .
C14 Sr1 3.383(5) 1_556
C15 C19 1.390(7) .
C15 C16 1.510(7) .
C16 O2 1.239(6) .
C16 O1 1.255(6) .
C17 O7 1.250(5) .
C17 O6 1.267(5) .
C17 Sr2 2.933(4) 2_667
C18 O11' 1.245(11) .
C18 O10 1.258(6) .
C18 O11 1.326(10) .
C19 C20 1.376(7) .
C19 H19 0.9300 .
C20 C21 1.389(7) .
C20 H20 0.9300 .
C21 H21 0.9300 .
C22 C23 1.389(7) .
C22 H22 0.9300 .
C23 C24 1.383(7) .
C23 H23 0.9300 .
C24 H24 0.9300 .
N1 H1 0.8243 .
N2 Sr2 2.766(4) .
N3 Sr2 2.657(4) .
N4 H4 0.8600 .
O1 Sr3 2.591(4) 1_455
O1 Sr1 2.737(4) .
O2 Sr3 2.541(4) 2_666
O2 Sr1 2.959(4) .
O6 Sr2 2.523(3) .
O6 Sr2 2.569(3) 2_667
O7 Sr1 2.648(3) 1_556
O7 Sr2 2.811(3) 2_667
O8 Sr1 2.481(3) 1_556
O8 Sr3 2.685(3) 1_456
O9 Sr2 2.506(3) 2_567
O9 Sr3 2.617(3) 1_456
O10 Sr1 2.633(4) .
O10 Sr3 2.684(4) .
O12 Sr3 2.502(3) .
O12 Sr1 2.650(3) 2_666
O13 Sr2 2.608(3) .
O13 Sr3 2.642(3) 2_666
O13 Sr1 2.742(3) 2_666
O14 Sr2 2.526(4) 2_667
O15 Sr1 2.566(3) 1_556
O3W H3A 0.8468 .
O3W H3B 0.8581 .
O4W H4B 0.8505 .
O4W H4A 0.8525 .
Sr1 O8 2.481(3) 1_554
Sr1 O15 2.566(3) 1_554
Sr1 O7 2.648(3) 1_554
Sr1 O12 2.650(3) 2_666
Sr1 O13 2.742(3) 2_666
Sr1 C3 3.015(5) 2_666
Sr1 C14 3.383(5) 1_554
Sr1 Sr2 4.3331(7) 2_666
Sr1 Sr3 4.3783(7) .
Sr2 O9 2.506(3) 2_567
Sr2 O14 2.526(4) 2_667
Sr2 O6 2.569(3) 2_667
Sr2 O7 2.811(3) 2_667
Sr2 C17 2.933(4) 2_667
Sr2 Sr2 4.1828(8) 2_667
Sr2 Sr3 4.2319(7) 2_666
Sr2 Sr1 4.3331(7) 2_666
Sr3 O2 2.541(4) 2_666
Sr3 O5' 2.551(12) .
Sr3 O1 2.591(4) 1_655
Sr3 O9 2.617(3) 1_654
Sr3 O5 2.636(8) .
Sr3 O13 2.642(3) 2_666
Sr3 O8 2.685(3) 1_654
Sr3 C1 3.014(5) 1_654
Sr3 Sr2 4.2319(6) 2_666
Sr3 H5B 2.7031 .
Sr3 H5A 2.9685 .
O5 H5B 1.0643 .
O5 H5A 0.8971 .
O5' H5B 0.5963 .
O5' H5A 1.2142 .

loop_
_geom_hbond_atom_site_label_D
_geom_hbond_atom_site_label_H
_geom_hbond_atom_site_label_A
_geom_hbond_distance_DH
_geom_hbond_distance_HA
_geom_hbond_distance_DA
_geom_hbond_angle_DHA
_geom_hbond_site_symmetry_A
N1 H1 O4W 0.82 2.09 2.849(5) 152.6 1_456
N4 H4 O3W 0.86 2.01 2.825(5) 158.3 2_656
O3W H3A O11 0.85 1.91 2.747(8) 168.3 .
O3W H3A O11' 0.85 1.84 2.686(11) 173.1 .
O3W H3B O15 0.86 2.08 2.890(5) 157.1 1_554
O4W H4B O14 0.85 2.02 2.817(6) 155.1 1_554
O4W H4A O9 0.85 2.41 3.101(5) 138.9 1_654
O4W H4A O5 0.85 2.60 3.309(12) 142.0 .
O5 H5A O11 0.90 2.56 3.204(8) 129.6 .
O5 H5A O3W 0.90 2.21 3.058(7) 158.2 .

loop_
_geom_torsion_atom_site_label_1
_geom_torsion_atom_site_label_2
_geom_torsion_atom_site_label_3
_geom_torsion_atom_site_label_4
_geom_torsion
_geom_torsion_site_symmetry_1
_geom_torsion_site_symmetry_4
N2 C2 C4 C7 -12.2(7) . .
N1 C2 C4 C7 164.8(4) . .
N2 C2 C4 C21 169.6(5) . .
N1 C2 C4 C21 -13.4(7) . .
O12 C3 C6 N3 136.2(5) . .
O13 C3 C6 N3 -39.0(6) . .
Sr1 C3 C6 N3 50.1(10) 2_666 .
O12 C3 C6 C13 -41.8(8) . .
O13 C3 C6 C13 143.0(5) . .
Sr1 C3 C6 C13 -127.9(7) 2_666 .
C21 C4 C7 C15 0.2(7) . .
C2 C4 C7 C15 -178.0(4) . .
O9 C1 C8 C9 133.5(6) . .
O8 C1 C8 C9 -46.2(8) . .
Sr3 C1 C8 C9 156(4) 1_456 .
O9 C1 C8 N1 -31.4(6) . .
O8 C1 C8 N1 148.9(5) . .
Sr3 C1 C8 N1 -9(5) 1_456 .
N1 C8 C9 N2 0.1(5) . .
C1 C8 C9 N2 -166.3(5) . .
N1 C8 C9 C17 -178.7(4) . .
C1 C8 C9 C17 15.0(9) . .
C22 C10 C11 C12 1.1(7) . .
C14 C10 C11 C12 -176.8(4) . .
C10 C11 C12 C24 -2.7(7) . .
C10 C11 C12 C5 173.5(4) . .
N3 C5 C12 C24 149.9(5) . .
N4 C5 C12 C24 -31.0(7) . .
N3 C5 C12 C11 -26.2(7) . .
N4 C5 C12 C11 152.9(5) . .
N3 C6 C13 N4 0.3(6) . .
C3 C6 C13 N4 178.3(5) . .
N3 C6 C13 C18 -179.9(5) . .
C3 C6 C13 C18 -1.8(10) . .
C11 C10 C14 O15 169.7(5) . .
C22 C10 C14 O15 -8.1(7) . .
C11 C10 C14 O14 -11.1(7) . .
C22 C10 C14 O14 171.1(5) . .
C11 C10 C14 Sr1 126.6(5) . 1_556
C22 C10 C14 Sr1 -51.3(8) . 1_556
C4 C7 C15 C19 -0.4(8) . .
C4 C7 C15 C16 178.5(4) . .
C7 C15 C16 O2 5.4(8) . .
C19 C15 C16 O2 -175.7(5) . .
C7 C15 C16 O1 -176.1(5) . .
C19 C15 C16 O1 2.8(8) . .
C8 C9 C17 O7 12.7(7) . .
N2 C9 C17 O7 -165.9(4) . .
C8 C9 C17 O6 -170.7(5) . .
N2 C9 C17 O6 10.7(6) . .
C8 C9 C17 Sr2 112.6(6) . 2_667
N2 C9 C17 Sr2 -66.0(6) . 2_667
C6 C13 C18 O11' 175.5(9) . .
N4 C13 C18 O11' -4.7(11) . .
C6 C13 C18 O10 -19.2(9) . .
N4 C13 C18 O10 160.6(5) . .
C6 C13 C18 O11 146.1(7) . .
N4 C13 C18 O11 -34.1(9) . .
C7 C15 C19 C20 0.5(9) . .
C16 C15 C19 C20 -178.4(6) . .
C15 C19 C20 C21 -0.4(10) . .
C7 C4 C21 C20 -0.1(8) . .
C2 C4 C21 C20 178.1(5) . .
C19 C20 C21 C4 0.2(10) . .
C11 C10 C22 C23 0.9(7) . .
C14 C10 C22 C23 178.8(5) . .
C10 C22 C23 C24 -1.3(8) . .
C22 C23 C24 C12 -0.3(8) . .
C11 C12 C24 C23 2.3(8) . .
C5 C12 C24 C23 -173.8(5) . .
N2 C2 N1 C8 -2.2(5) . .
C4 C2 N1 C8 -179.7(4) . .
C9 C8 N1 C2 1.3(5) . .
C1 C8 N1 C2 170.3(4) . .
N1 C2 N2 C9 2.2(5) . .
C4 C2 N2 C9 179.5(4) . .
N1 C2 N2 Sr2 176.9(3) . .
C4 C2 N2 Sr2 -5.8(8) . .
C8 C9 N2 C2 -1.4(5) . .
C17 C9 N2 C2 177.5(4) . .
C8 C9 N2 Sr2 -177.8(3) . .
C17 C9 N2 Sr2 1.0(5) . .
N4 C5 N3 C6 0.5(5) . .
C12 C5 N3 C6 179.7(4) . .
N4 C5 N3 Sr2 161.6(3) . .
C12 C5 N3 Sr2 -19.2(7) . .
C13 C6 N3 C5 -0.5(5) . .
C3 C6 N3 C5 -178.8(4) . .
C13 C6 N3 Sr2 -167.5(3) . .
C3 C6 N3 Sr2 14.1(5) . .
N3 C5 N4 C13 -0.3(6) . .
C12 C5 N4 C13 -179.5(4) . .
C6 C13 N4 C5 0.0(5) . .
C18 C13 N4 C5 -179.8(5) . .
O2 C16 O1 Sr3 -106.9(6) . 1_455
C15 C16 O1 Sr3 74.7(6) . 1_455
O2 C16 O1 Sr1 26.4(6) . .
C15 C16 O1 Sr1 -152.0(4) . .
O1 C16 O2 Sr3 94.9(7) . 2_666
C15 C16 O2 Sr3 -86.7(7) . 2_666
O1 C16 O2 Sr1 -24.0(5) . .
C15 C16 O2 Sr1 154.4(4) . .
O7 C17 O6 Sr2 157.3(3) . .
C9 C17 O6 Sr2 -19.1(5) . .
Sr2 C17 O6 Sr2 118.3(3) 2_667 .
O7 C17 O6 Sr2 39.0(4) . 2_667
C9 C17 O6 Sr2 -137.4(3) . 2_667
O6 C17 O7 Sr1 -142.6(4) . 1_556
C9 C17 O7 Sr1 33.7(8) . 1_556
Sr2 C17 O7 Sr1 -107.2(5) 2_667 1_556
O6 C17 O7 Sr2 -35.4(4) . 2_667
C9 C17 O7 Sr2 140.9(4) . 2_667
O9 C1 O8 Sr1 -175.6(4) . 1_556
C8 C1 O8 Sr1 4.0(10) . 1_556
Sr3 C1 O8 Sr1 -177.9(7) 1_456 1_556
O9 C1 O8 Sr3 2.3(5) . 1_456
C8 C1 O8 Sr3 -178.1(4) . 1_456
O8 C1 O9 Sr2 128.8(4) . 2_567
C8 C1 O9 Sr2 -50.8(6) . 2_567
Sr3 C1 O9 Sr2 131.2(4) 1_456 2_567
O8 C1 O9 Sr3 -2.3(5) . 1_456
C8 C1 O9 Sr3 178.1(4) . 1_456
O11' C18 O10 Sr1 80.8(10) . .
O11 C18 O10 Sr1 113.3(7) . .
C13 C18 O10 Sr1 -83.0(6) . .
O11' C18 O10 Sr3 -111.2(9) . .
O11 C18 O10 Sr3 -78.7(8) . .
C13 C18 O10 Sr3 85.0(6) . .
O13 C3 O12 Sr3 -130.6(5) . .
C6 C3 O12 Sr3 54.4(7) . .
Sr1 C3 O12 Sr3 -155.6(6) 2_666 .
O13 C3 O12 Sr1 25.0(4) . 2_666
C6 C3 O12 Sr1 -150.0(4) . 2_666
O12 C3 O13 Sr2 -133.8(4) . .
C6 C3 O13 Sr2 41.4(5) . .
Sr1 C3 O13 Sr2 -109.76(19) 2_666 .
O12 C3 O13 Sr3 89.2(5) . 2_666
C6 C3 O13 Sr3 -95.6(4) . 2_666
Sr1 C3 O13 Sr3 113.2(3) 2_666 2_666
O12 C3 O13 Sr1 -24.0(4) . 2_666
C6 C3 O13 Sr1 151.1(4) . 2_666
O15 C14 O14 Sr2 -70.6(8) . 2_667
C10 C14 O14 Sr2 110.2(6) . 2_667
Sr1 C14 O14 Sr2 -47.5(6) 1_556 2_667
O14 C14 O15 Sr1 37.2(6) . 1_556
C10 C14 O15 Sr1 -143.6(3) . 1_556
C18 O10 Sr1 O8 -43.7(5) . 1_554
Sr3 O10 Sr1 O8 147.46(18) . 1_554
C18 O10 Sr1 O15 -92.5(4) . 1_554
Sr3 O10 Sr1 O15 98.64(14) . 1_554
C18 O10 Sr1 O7 -163.2(4) . 1_554
Sr3 O10 Sr1 O7 27.89(18) . 1_554
C18 O10 Sr1 O12 121.0(4) . 2_666
Sr3 O10 Sr1 O12 -47.88(13) . 2_666
C18 O10 Sr1 O1 18.9(4) . .
Sr3 O10 Sr1 O1 -149.95(12) . .
C18 O10 Sr1 O13 165.0(4) . 2_666
Sr3 O10 Sr1 O13 -3.89(10) . 2_666
C18 O10 Sr1 O2 58.7(4) . .
Sr3 O10 Sr1 O2 -110.16(13) . .
C18 O10 Sr1 C3 144.6(4) . 2_666
Sr3 O10 Sr1 C3 -24.32(13) . 2_666
C18 O10 Sr1 C14 -110.3(4) . 1_554
Sr3 O10 Sr1 C14 80.81(14) . 1_554
C18 O10 Sr1 Sr2 -165.4(4) . 2_666
Sr3 O10 Sr1 Sr2 25.71(11) . 2_666
C18 O10 Sr1 Sr3 168.9(5) . .
C16 O1 Sr1 O8 -156.2(4) . 1_554
Sr3 O1 Sr1 O8 -10.12(13) 1_455 1_554
C16 O1 Sr1 O15 140.1(3) . 1_554
Sr3 O1 Sr1 O15 -73.84(17) 1_455 1_554
C16 O1 Sr1 O10 51.3(3) . .
Sr3 O1 Sr1 O10 -162.67(13) 1_455 .
C16 O1 Sr1 O7 -126.6(3) . 1_554
Sr3 O1 Sr1 O7 19.5(2) 1_455 1_554
C16 O1 Sr1 O12 -43.5(3) . 2_666
Sr3 O1 Sr1 O12 102.55(15) 1_455 2_666
C16 O1 Sr1 O13 -23.3(4) . 2_666
Sr3 O1 Sr1 O13 122.70(16) 1_455 2_666
C16 O1 Sr1 O2 -12.9(3) . .
Sr3 O1 Sr1 O2 133.1(2) 1_455 .
C16 O1 Sr1 C3 -42.6(4) . 2_666
Sr3 O1 Sr1 C3 103.40(16) 1_455 2_666
C16 O1 Sr1 C14 150.6(3) . 1_554
Sr3 O1 Sr1 C14 -63.4(2) 1_455 1_554
C16 O1 Sr1 Sr2 -110.7(4) . 2_666
Sr3 O1 Sr1 Sr2 35.3(4) 1_455 2_666
C16 O1 Sr1 Sr3 28.2(4) . .
Sr3 O1 Sr1 Sr3 174.19(6) 1_455 .
C16 O2 Sr1 O8 46.4(3) . 1_554
Sr3 O2 Sr1 O8 -103.52(14) 2_666 1_554
C16 O2 Sr1 O15 -40.1(4) . 1_554
Sr3 O2 Sr1 O15 169.95(16) 2_666 1_554
C16 O2 Sr1 O10 -105.6(3) . .
Sr3 O2 Sr1 O10 104.42(14) 2_666 .
C16 O2 Sr1 O7 118.8(3) . 1_554
Sr3 O2 Sr1 O7 -31.15(19) 2_666 1_554
C16 O2 Sr1 O12 158.7(3) . 2_666
Sr3 O2 Sr1 O12 8.77(11) 2_666 2_666
C16 O2 Sr1 O1 12.9(3) . .
Sr3 O2 Sr1 O1 -137.1(2) 2_666 .
C16 O2 Sr1 O13 -172.9(3) . 2_666
Sr3 O2 Sr1 O13 37.15(14) 2_666 2_666
C16 O2 Sr1 C3 169.1(3) . 2_666
Sr3 O2 Sr1 C3 19.12(14) 2_666 2_666
C16 O2 Sr1 C14 -54.0(6) . 1_554
Sr3 O2 Sr1 C14 156.1(4) 2_666 1_554
C16 O2 Sr1 Sr2 172.7(3) . 2_666
Sr3 O2 Sr1 Sr2 22.76(18) 2_666 2_666
C16 O2 Sr1 Sr3 -138.3(3) . .
Sr3 O2 Sr1 Sr3 71.72(12) 2_666 .
C17 O6 Sr2 O9 88.7(3) . 2_567
Sr2 O6 Sr2 O9 -161.05(12) 2_667 2_567
C17 O6 Sr2 O14 162.4(3) . 2_667
Sr2 O6 Sr2 O14 -87.27(14) 2_667 2_667
C17 O6 Sr2 O6 -110.3(4) . 2_667
Sr2 O6 Sr2 O6 0.0 2_667 2_667
C17 O6 Sr2 O13 154.5(4) . .
Sr2 O6 Sr2 O13 -95.2(4) 2_667 .
C17 O6 Sr2 N3 -40.5(4) . .
Sr2 O6 Sr2 N3 69.76(17) 2_667 .
C17 O6 Sr2 N2 14.1(3) . .
Sr2 O6 Sr2 N2 124.43(16) 2_667 .
C17 O6 Sr2 O7 -135.0(3) . 2_667
Sr2 O6 Sr2 O7 -24.65(15) 2_667 2_667
C17 O6 Sr2 C17 -129.5(3) . 2_667
Sr2 O6 Sr2 C17 -19.25(13) 2_667 2_667
C17 O6 Sr2 Sr2 -110.3(4) . 2_667
C17 O6 Sr2 Sr3 96.6(3) . 2_666
Sr2 O6 Sr2 Sr3 -153.13(6) 2_667 2_666
C17 O6 Sr2 Sr1 -169.6(3) . 2_666
Sr2 O6 Sr2 Sr1 -59.26(16) 2_667 2_666
C3 O13 Sr2 O9 -147.6(3) . 2_567
Sr3 O13 Sr2 O9 -2.87(10) 2_666 2_567
Sr1 O13 Sr2 O9 114.42(13) 2_666 2_567
C3 O13 Sr2 O6 143.2(4) . .
Sr3 O13 Sr2 O6 -72.0(5) 2_666 .
Sr1 O13 Sr2 O6 45.2(5) 2_666 .
C3 O13 Sr2 O14 135.3(3) . 2_667
Sr3 O13 Sr2 O14 -79.99(13) 2_666 2_667
Sr1 O13 Sr2 O14 37.30(12) 2_666 2_667
C3 O13 Sr2 O6 52.8(3) . 2_667
Sr3 O13 Sr2 O6 -162.45(10) 2_666 2_667
Sr1 O13 Sr2 O6 -45.17(14) 2_666 2_667
C3 O13 Sr2 N3 -23.7(3) . .
Sr3 O13 Sr2 N3 121.09(14) 2_666 .
Sr1 O13 Sr2 N3 -121.63(14) 2_666 .
C3 O13 Sr2 N2 -81.8(3) . .
Sr3 O13 Sr2 N2 62.96(16) 2_666 .
Sr1 O13 Sr2 N2 -179.76(10) 2_666 .
C3 O13 Sr2 O7 67.4(3) . 2_667
Sr3 O13 Sr2 O7 -147.84(14) 2_666 2_667
Sr1 O13 Sr2 O7 -30.55(10) 2_666 2_667
C3 O13 Sr2 C17 67.6(3) . 2_667
Sr3 O13 Sr2 C17 -147.69(13) 2_666 2_667
Sr1 O13 Sr2 C17 -30.40(13) 2_666 2_667
C3 O13 Sr2 Sr2 65.8(3) . 2_667
Sr3 O13 Sr2 Sr2 -149.43(6) 2_666 2_667
Sr1 O13 Sr2 Sr2 -32.14(18) 2_666 2_667
C3 O13 Sr2 Sr3 -144.8(3) . 2_666
Sr1 O13 Sr2 Sr3 117.29(16) 2_666 2_666
C3 O13 Sr2 Sr1 98.0(3) . 2_666
Sr3 O13 Sr2 Sr1 -117.29(16) 2_666 2_666
C5 N3 Sr2 O9 -99.6(5) . 2_567
C6 N3 Sr2 O9 60.6(3) . 2_567
C5 N3 Sr2 O6 27.0(5) . .
C6 N3 Sr2 O6 -172.8(3) . .
C5 N3 Sr2 O14 167.2(4) . 2_667
C6 N3 Sr2 O14 -32.6(4) . 2_667
C5 N3 Sr2 O6 88.6(5) . 2_667
C6 N3 Sr2 O6 -111.2(3) . 2_667
C5 N3 Sr2 O13 -156.6(5) . .
C6 N3 Sr2 O13 3.6(3) . .
C5 N3 Sr2 N2 -20.1(5) . .
C6 N3 Sr2 N2 140.1(3) . .
C5 N3 Sr2 O7 136.7(5) . 2_667
C6 N3 Sr2 O7 -63.1(3) . 2_667
C5 N3 Sr2 C17 113.9(5) . 2_667
C6 N3 Sr2 C17 -85.9(3) . 2_667
C5 N3 Sr2 Sr2 62.0(5) . 2_667
C6 N3 Sr2 Sr2 -137.8(3) . 2_667
C5 N3 Sr2 Sr3 -125.9(5) . 2_666
C6 N3 Sr2 Sr3 34.3(3) . 2_666
C5 N3 Sr2 Sr1 172.5(5) . 2_666
C6 N3 Sr2 Sr1 -27.3(3) . 2_666
C2 N2 Sr2 O9 69.9(5) . 2_567
C9 N2 Sr2 O9 -115.6(3) . 2_567
C2 N2 Sr2 O6 179.1(5) . .
C9 N2 Sr2 O6 -6.4(3) . .
C2 N2 Sr2 O14 132.2(5) . 2_667
C9 N2 Sr2 O14 -53.3(3) . 2_667
C2 N2 Sr2 O6 -126.5(5) . 2_667
C9 N2 Sr2 O6 48.0(3) . 2_667
C2 N2 Sr2 O13 9.1(5) . .
C9 N2 Sr2 O13 -176.4(3) . .
C2 N2 Sr2 N3 -41.7(5) . .
C9 N2 Sr2 N3 132.8(3) . .
C2 N2 Sr2 O7 -95.9(5) . 2_667
C9 N2 Sr2 O7 78.6(4) . 2_667
C2 N2 Sr2 C17 -126.0(5) . 2_667
C9 N2 Sr2 C17 48.5(3) . 2_667
C2 N2 Sr2 Sr2 -152.4(5) . 2_667
C9 N2 Sr2 Sr2 22.0(3) . 2_667
C2 N2 Sr2 Sr3 42.5(5) . 2_666
C9 N2 Sr2 Sr3 -143.0(3) . 2_666
C2 N2 Sr2 Sr1 8.6(7) . 2_666
C9 N2 Sr2 Sr1 -176.9(2) . 2_666
C3 O12 Sr3 O2 141.6(6) . 2_666
Sr1 O12 Sr3 O2 -10.60(13) 2_666 2_666
C3 O12 Sr3 O5' -65.4(7) . .
Sr1 O12 Sr3 O5' 142.4(4) 2_666 .
C3 O12 Sr3 O1 -134.4(6) . 1_655
Sr1 O12 Sr3 O1 73.41(16) 2_666 1_655
C3 O12 Sr3 O9 85.3(6) . 1_654
Sr1 O12 Sr3 O9 -66.9(3) 2_666 1_654
C3 O12 Sr3 O5 -55.1(6) . .
Sr1 O12 Sr3 O5 152.7(2) 2_666 .
C3 O12 Sr3 O13 65.8(6) . 2_666
Sr1 O12 Sr3 O13 -86.38(15) 2_666 2_666
C3 O12 Sr3 O10 -5.1(5) . .
Sr1 O12 Sr3 O10 -157.29(18) 2_666 .
C3 O12 Sr3 O8 -173.4(5) . 1_654
Sr1 O12 Sr3 O8 34.4(3) 2_666 1_654
C3 O12 Sr3 C1 146.2(5) . 1_654
Sr1 O12 Sr3 C1 -6.0(4) 2_666 1_654
C3 O12 Sr3 Sr2 74.0(6) . 2_666
Sr1 O12 Sr3 Sr2 -78.20(15) 2_666 2_666
C3 O12 Sr3 Sr1 29.9(5) . .
Sr1 O12 Sr3 Sr1 -122.34(14) 2_666 .
C18 O10 Sr3 O12 -74.2(4) . .
Sr1 O10 Sr3 O12 95.77(14) . .
C18 O10 Sr3 O2 -116.9(4) . 2_666
Sr1 O10 Sr3 O2 53.16(18) . 2_666
C18 O10 Sr3 O5' 53.2(5) . .
Sr1 O10 Sr3 O5' -136.8(4) . .
C18 O10 Sr3 O1 -1.8(4) . 1_655
Sr1 O10 Sr3 O1 168.18(12) . 1_655
C18 O10 Sr3 O9 134.0(4) . 1_654
Sr1 O10 Sr3 O9 -55.98(15) . 1_654
C18 O10 Sr3 O5 67.6(4) . .
Sr1 O10 Sr3 O5 -122.4(3) . .
C18 O10 Sr3 O13 -166.0(4) . 2_666
Sr1 O10 Sr3 O13 4.02(11) . 2_666
C18 O10 Sr3 O8 93.4(4) . 1_654
Sr1 O10 Sr3 O8 -96.6(2) . 1_654
C18 O10 Sr3 C1 118.6(4) . 1_654
Sr1 O10 Sr3 C1 -71.42(18) . 1_654
C18 O10 Sr3 Sr2 163.6(4) . 2_666
Sr1 O10 Sr3 Sr2 -26.37(11) . 2_666
C18 O10 Sr3 Sr1 -170.0(4) . .
O8 Sr1 Sr3 O12 159.9(3) 1_554 .
O15 Sr1 Sr3 O12 -153.63(11) 1_554 .
O10 Sr1 Sr3 O12 -74.39(15) . .
O7 Sr1 Sr3 O12 127.40(11) 1_554 .
O12 Sr1 Sr3 O12 53.03(14) 2_666 .
O1 Sr1 Sr3 O12 -32.74(14) . .
O13 Sr1 Sr3 O12 99.22(14) 2_666 .
O2 Sr1 Sr3 O12 -4.99(10) . .
C3 Sr1 Sr3 O12 74.95(13) 2_666 .
C14 Sr1 Sr3 O12 -170.92(12) 1_554 .
Sr2 Sr1 Sr3 O12 136.33(8) 2_666 .
O8 Sr1 Sr3 O2 93.9(3) 1_554 2_666
O15 Sr1 Sr3 O2 140.42(11) 1_554 2_666
O10 Sr1 Sr3 O2 -140.34(15) . 2_666
O7 Sr1 Sr3 O2 61.44(11) 1_554 2_666
O12 Sr1 Sr3 O2 -12.93(11) 2_666 2_666
O1 Sr1 Sr3 O2 -98.69(14) . 2_666
O13 Sr1 Sr3 O2 33.27(14) 2_666 2_666
O2 Sr1 Sr3 O2 -70.95(12) . 2_666
C3 Sr1 Sr3 O2 8.99(13) 2_666 2_666
C14 Sr1 Sr3 O2 123.12(12) 1_554 2_666
Sr2 Sr1 Sr3 O2 70.37(8) 2_666 2_666
O8 Sr1 Sr3 O5' -83.5(4) 1_554 .
O15 Sr1 Sr3 O5' -37.0(3) 1_554 .
O10 Sr1 Sr3 O5' 42.3(3) . .
O7 Sr1 Sr3 O5' -116.0(3) 1_554 .
O12 Sr1 Sr3 O5' 169.7(3) 2_666 .
O1 Sr1 Sr3 O5' 83.9(3) . .
O13 Sr1 Sr3 O5' -144.1(3) 2_666 .
O2 Sr1 Sr3 O5' 111.7(3) . .
C3 Sr1 Sr3 O5' -168.4(3) 2_666 .
C14 Sr1 Sr3 O5' -54.3(3) 1_554 .
Sr2 Sr1 Sr3 O5' -107.0(3) 2_666 .
O8 Sr1 Sr3 O1 -152.6(4) 1_554 1_655
O15 Sr1 Sr3 O1 -106.1(3) 1_554 1_655
O10 Sr1 Sr3 O1 -26.9(3) . 1_655
O7 Sr1 Sr3 O1 174.9(3) 1_554 1_655
O12 Sr1 Sr3 O1 100.5(3) 2_666 1_655
O1 Sr1 Sr3 O1 14.78(14) . 1_655
O13 Sr1 Sr3 O1 146.7(3) 2_666 1_655
O2 Sr1 Sr3 O1 42.5(3) . 1_655
C3 Sr1 Sr3 O1 122.5(3) 2_666 1_655
C14 Sr1 Sr3 O1 -123.4(3) 1_554 1_655
Sr2 Sr1 Sr3 O1 -176.2(2) 2_666 1_655
O8 Sr1 Sr3 O9 1.8(3) 1_554 1_654
O15 Sr1 Sr3 O9 48.27(11) 1_554 1_654
O10 Sr1 Sr3 O9 127.51(15) . 1_654
O7 Sr1 Sr3 O9 -30.71(10) 1_554 1_654
O12 Sr1 Sr3 O9 -105.08(10) 2_666 1_654
O1 Sr1 Sr3 O9 169.16(14) . 1_654
O13 Sr1 Sr3 O9 -58.88(13) 2_666 1_654
O2 Sr1 Sr3 O9 -163.10(10) . 1_654
C3 Sr1 Sr3 O9 -83.16(13) 2_666 1_654
C14 Sr1 Sr3 O9 30.97(11) 1_554 1_654
Sr2 Sr1 Sr3 O9 -21.78(7) 2_666 1_654
O8 Sr1 Sr3 O5 -71.1(4) 1_554 .
O15 Sr1 Sr3 O5 -24.6(2) 1_554 .
O10 Sr1 Sr3 O5 54.7(3) . .
O7 Sr1 Sr3 O5 -103.5(2) 1_554 .
O12 Sr1 Sr3 O5 -177.9(2) 2_666 .
O1 Sr1 Sr3 O5 96.3(3) . .
O13 Sr1 Sr3 O5 -131.7(3) 2_666 .
O2 Sr1 Sr3 O5 124.1(2) . .
C3 Sr1 Sr3 O5 -156.0(3) 2_666 .
C14 Sr1 Sr3 O5 -41.9(2) 1_554 .
Sr2 Sr1 Sr3 O5 -94.6(2) 2_666 .
O8 Sr1 Sr3 O13 60.7(3) 1_554 2_666
O15 Sr1 Sr3 O13 107.15(13) 1_554 2_666
O10 Sr1 Sr3 O13 -173.61(17) . 2_666
O7 Sr1 Sr3 O13 28.18(13) 1_554 2_666
O12 Sr1 Sr3 O13 -46.19(13) 2_666 2_666
O1 Sr1 Sr3 O13 -131.96(16) . 2_666
O2 Sr1 Sr3 O13 -104.21(13) . 2_666
C3 Sr1 Sr3 O13 -24.27(15) 2_666 2_666
C14 Sr1 Sr3 O13 89.85(14) 1_554 2_666
Sr2 Sr1 Sr3 O13 37.11(11) 2_666 2_666
O8 Sr1 Sr3 O10 -125.7(3) 1_554 .
O15 Sr1 Sr3 O10 -79.24(15) 1_554 .
O7 Sr1 Sr3 O10 -158.21(15) 1_554 .
O12 Sr1 Sr3 O10 127.42(15) 2_666 .
O1 Sr1 Sr3 O10 41.65(17) . .
O13 Sr1 Sr3 O10 173.61(17) 2_666 .
O2 Sr1 Sr3 O10 69.39(15) . .
C3 Sr1 Sr3 O10 149.34(17) 2_666 .
C14 Sr1 Sr3 O10 -96.54(15) 1_554 .
Sr2 Sr1 Sr3 O10 -149.28(13) 2_666 .
O8 Sr1 Sr3 O8 -0.06(19) 1_554 1_654
O15 Sr1 Sr3 O8 46.43(14) 1_554 1_654
O10 Sr1 Sr3 O8 125.67(18) . 1_654
O7 Sr1 Sr3 O8 -32.54(14) 1_554 1_654
O12 Sr1 Sr3 O8 -106.92(14) 2_666 1_654
O1 Sr1 Sr3 O8 167.32(17) . 1_654
O13 Sr1 Sr3 O8 -60.72(16) 2_666 1_654
O2 Sr1 Sr3 O8 -164.94(14) . 1_654
C3 Sr1 Sr3 O8 -85.00(16) 2_666 1_654
C14 Sr1 Sr3 O8 29.13(15) 1_554 1_654
Sr2 Sr1 Sr3 O8 -23.62(12) 2_666 1_654
O8 Sr1 Sr3 C1 0.5(3) 1_554 1_654
O15 Sr1 Sr3 C1 46.97(12) 1_554 1_654
O10 Sr1 Sr3 C1 126.21(16) . 1_654
O7 Sr1 Sr3 C1 -32.00(12) 1_554 1_654
O12 Sr1 Sr3 C1 -106.37(12) 2_666 1_654
O1 Sr1 Sr3 C1 167.86(15) . 1_654
O13 Sr1 Sr3 C1 -60.18(15) 2_666 1_654
O2 Sr1 Sr3 C1 -164.39(12) . 1_654
C3 Sr1 Sr3 C1 -84.45(14) 2_666 1_654
C14 Sr1 Sr3 C1 29.68(13) 1_554 1_654
Sr2 Sr1 Sr3 C1 -23.07(10) 2_666 1_654
O8 Sr1 Sr3 Sr2 23.6(3) 1_554 2_666
O15 Sr1 Sr3 Sr2 70.04(8) 1_554 2_666
O10 Sr1 Sr3 Sr2 149.28(13) . 2_666
O7 Sr1 Sr3 Sr2 -8.93(7) 1_554 2_666
O12 Sr1 Sr3 Sr2 -83.30(8) 2_666 2_666
O1 Sr1 Sr3 Sr2 -169.07(12) . 2_666
O13 Sr1 Sr3 Sr2 -37.11(11) 2_666 2_666
O2 Sr1 Sr3 Sr2 -141.32(7) . 2_666
C3 Sr1 Sr3 Sr2 -61.38(10) 2_666 2_666
C14 Sr1 Sr3 Sr2 52.75(8) 1_554 2_666
